data_4326381
loop_
_publ_author_name
'Kenji Nomiya'
'Yoshihiro Togashi'
'Yuhki Kasahara'
'Shotaro Aoki'
'Hideaki Seki'
'Marie Noguchi'
'Shoko Yoshida'

_publ_section_title
;
 Synthesis and Structure of Dawson Polyoxometalate-Based, Multifunctional,
 Inorganic-Organic Hybrid Compounds: Organogermyl Complexes with One
 Terminal Functional Group and Organosilyl Analogues with Two Terminal
 Functional Groups
;
_journal_name_full 'Inorganic Chemistry'
_journal_page_first 9606
_journal_page_last 9619
_journal_paper_doi 10.1021/ic201336v
_journal_volume 50
_journal_year 2011
_chemical_formula_sum 'C17 H69 Ge N7 O65 P2 W17'
_chemical_formula_weight 4671.77
_chemical_name_systematic
; 
 ? 
;
_space_group_IT_number 62
_symmetry_cell_setting orthorhombic
_symmetry_space_group_name_Hall '-P 2ac 2n'
_symmetry_space_group_name_H-M 'P n m a'
_atom_sites_solution_hydrogens geom
_atom_sites_solution_primary direct
_atom_sites_solution_secondary difmap
_audit_creation_method SHELXL-97
_cell_angle_alpha 90.00
_cell_angle_beta 90.00
_cell_angle_gamma 90.00
_cell_formula_units_Z 4
_cell_length_a 26.3455(19)
_cell_length_b 20.5810(15)
_cell_length_c 15.0517(11)
_cell_measurement_reflns_used 9645
_cell_measurement_temperature 90
_cell_measurement_theta_max 28.28
_cell_measurement_theta_min 2.28
_cell_volume 8161.3(10)
_computing_cell_refinement 'Bruker SMART'
_computing_data_collection 'Bruker SMART'
_computing_data_reduction 'Bruker SAINT'
_computing_molecular_graphics 'Bruker SHELXTL'
_computing_publication_material 'Bruker SHELXTL'
_computing_structure_refinement 'SHELXL-97 (Sheldrick, 1997)'
_computing_structure_solution 'SHELXS-97 (Sheldrick, 1990)'
_diffrn_ambient_temperature 90
_diffrn_detector_area_resol_mean 8.366
_diffrn_measured_fraction_theta_full 0.998
_diffrn_measured_fraction_theta_max 0.998
_diffrn_measurement_device_type 'CCD area detector'
_diffrn_measurement_method 'phi and omega scans'
_diffrn_radiation_monochromator graphite
_diffrn_radiation_source 'fine-focus sealed tube'
_diffrn_radiation_type MoK\a
_diffrn_radiation_wavelength 0.71073
_diffrn_reflns_av_R_equivalents 0.0575
_diffrn_reflns_av_sigmaI/netI 0.0374
_diffrn_reflns_limit_h_max 31
_diffrn_reflns_limit_h_min -35
_diffrn_reflns_limit_k_max 27
_diffrn_reflns_limit_k_min -27
_diffrn_reflns_limit_l_max 20
_diffrn_reflns_limit_l_min -20
_diffrn_reflns_number 75947
_diffrn_reflns_theta_full 28.31
_diffrn_reflns_theta_max 28.31
_diffrn_reflns_theta_min 1.55
_diffrn_standards_decay_% 0
_exptl_absorpt_coefficient_mu 24.353
_exptl_absorpt_correction_T_max 0.6416
_exptl_absorpt_correction_T_min 0.0514
_exptl_absorpt_correction_type empirical
_exptl_absorpt_process_details SADABS
_exptl_crystal_colour yellow
_exptl_crystal_density_diffrn 3.802
_exptl_crystal_density_meas 0
_exptl_crystal_description rod-crystals
_exptl_crystal_F_000 8240
_exptl_crystal_size_max 0.30
_exptl_crystal_size_mid 0.11
_exptl_crystal_size_min 0.02
_refine_diff_density_max 5.403
_refine_diff_density_min -2.877
_refine_diff_density_rms 0.435
_refine_ls_extinction_method none
_refine_ls_goodness_of_fit_ref 1.127
_refine_ls_hydrogen_treatment mixed
_refine_ls_matrix_type full
_refine_ls_number_parameters 491
_refine_ls_number_reflns 10415
_refine_ls_number_restraints 102
_refine_ls_restrained_S_all 1.123
_refine_ls_R_factor_all 0.0640
_refine_ls_R_factor_gt 0.0532
_refine_ls_shift/su_max 0.093
_refine_ls_shift/su_mean 0.002
_refine_ls_structure_factor_coef Fsqd
_refine_ls_weighting_details 'calc w=1/[\s^2^(Fo^2^)+(0.0474P)^2^+458.5884P] where P=(Fo^2^+2Fc^2^)/3'
_refine_ls_weighting_scheme calc
_refine_ls_wR_factor_gt 0.1348
_refine_ls_wR_factor_ref 0.1416
_reflns_number_gt 8873
_reflns_number_total 10415
_reflns_threshold_expression >2sigma(I)
_cod_data_source_file ic201336v_si_002_2.cif
_cod_data_source_block yto008s
_cod_database_code 4326381

loop_
_symmetry_equiv_pos_as_xyz
'x, y, z'
'-x+1/2, -y, z+1/2'
'-x, y+1/2, -z'
'x+1/2, -y+1/2, -z+1/2'
'-x, -y, -z'
'x-1/2, y, -z-1/2'
'x, -y-1/2, z'
'-x-1/2, y-1/2, z-1/2'

loop_
_atom_site_label
_atom_site_type_symbol
_atom_site_fract_x
_atom_site_fract_y
_atom_site_fract_z
_atom_site_U_iso_or_equiv
_atom_site_adp_type
_atom_site_occupancy
_atom_site_symmetry_multiplicity
_atom_site_calc_flag
_atom_site_refinement_flags
_atom_site_disorder_assembly
_atom_site_disorder_group
C4 C 0.1390(19) 0.1926(17) 0.041(2) 0.116(11) Uani 1 1 d U . .
C6 C 0.9213(11) 0.2500 0.295(2) 0.051(6) Uani 1 2 d SU . .
C7 C 0.8814(11) 0.2500 0.449(2) 0.049(6) Uani 1 2 d SU . .
C8 C 0.2099(9) 0.0559(11) 0.1443(16) 0.055(5) Uani 1 1 d U . .
C9 C 0.2661(8) 0.0018(8) 0.2520(15) 0.050(5) Uani 1 1 d U . .
C1A C 0.373(4) 0.109(6) 0.369(11) 0.063(5) Uani 0.50 1 d PU A 1
H1AA H 0.3647 0.0870 0.3126 0.076 Uiso 0.50 1 calc PR A 1
H1AB H 0.4043 0.1343 0.3602 0.076 Uiso 0.50 1 calc PR A 1
C2A C 0.3825(19) 0.056(2) 0.444(4) 0.071(6) Uani 0.50 1 d PU A 1
H2AA H 0.3941 0.0721 0.4990 0.085 Uiso 0.50 1 calc PR A 1
C3A C 0.377(2) -0.009(3) 0.440(5) 0.084(10) Uani 0.50 1 d PU A 1
H3A1 H 0.3656 -0.0291 0.3863 0.101 Uiso 0.50 1 calc PR A 1
H3A2 H 0.3846 -0.0350 0.4901 0.101 Uiso 0.50 1 calc PR A 1
Ge1 Ge 0.31902(3) 0.16998(4) 0.39341(7) 0.0301(2) Uani 0.50 1 d PU A 1
N1 N 0.1086(19) 0.2500 0.007(2) 0.101(11) Uani 1 2 d SU . .
N3 N 0.8722(9) 0.2500 0.3495(17) 0.046(5) Uani 1 2 d SU . .
N4 N 0.2510(6) 0.0645(7) 0.2096(11) 0.041(3) Uani 1 1 d U . .
O30 O 0.2546(5) 0.2500 0.4021(10) 0.022(3) Uani 1 2 d SU . .
O34 O 0.2972(4) 0.1853(5) 0.2778(9) 0.038(3) Uani 1 1 d . . .
O31 O 0.2626(4) 0.1115(5) 0.4052(7) 0.028(2) Uani 1 1 d . . .
O32 O 0.1947(4) 0.1869(5) 0.2680(7) 0.027(2) Uani 1 1 d . . .
O29 O 0.1147(5) 0.2500 0.3229(9) 0.020(3) Uani 1 2 d S . .
O24 O 0.1022(4) 0.1317(5) 0.2321(7) 0.031(2) Uani 1 1 d . . .
O19 O 0.0794(4) 0.1473(5) 0.4084(7) 0.023(2) Uani 1 1 d . . .
O18 O 0.1440(4) 0.0745(4) 0.5358(7) 0.026(2) Uani 1 1 d . . .
O20 O 0.2346(4) 0.1777(5) 0.7226(7) 0.031(2) Uani 1 1 d . . .
O22 O 0.2332(5) 0.2500 0.5627(10) 0.022(3) Uani 1 2 d SU . .
O27 O 0.2370(4) 0.1107(5) 0.5749(7) 0.027(2) Uani 1 1 d . . .
O25 O 0.3125(6) 0.2500 0.6668(12) 0.037(4) Uani 1 2 d S . .
O26 O 0.3241(4) 0.1154(6) 0.6809(9) 0.041(3) Uani 1 1 d . . .
O33 O 0.3174(4) 0.1730(6) 0.5189(10) 0.039(3) Uani 1 1 d . . .
O28 O 0.1656(4) 0.0832(4) 0.3636(7) 0.024(2) Uani 1 1 d . . .
O21 O 0.1783(3) 0.1874(4) 0.4527(6) 0.0184(17) Uani 1 1 d U . .
O13 O 0.1891(6) 0.2500 0.8487(10) 0.032(4) Uani 1 2 d S . .
O14 O 0.1989(5) 0.1152(6) 0.8695(8) 0.043(3) Uani 1 1 d . . .
O8 O 0.1076(5) 0.1736(5) 0.8347(7) 0.031(2) Uani 1 1 d . . .
O6 O 0.0512(4) 0.1104(5) 0.7219(7) 0.028(2) Uani 1 1 d . . .
O10 O 0.1451(5) 0.2500 0.6945(9) 0.021(2) Uani 1 2 d SU . .
O5 O 0.0504(5) 0.2500 0.7084(8) 0.016(2) Uani 1 2 d SU . .
O4 O -0.0283(4) 0.1845(5) 0.7607(7) 0.029(2) Uani 1 1 d . . .
O2 O -0.1014(3) 0.2500 0.6600(12) 0.040(4) Uani 1 2 d SD . .
O7 O -0.0173(4) 0.1870(5) 0.5860(7) 0.025(2) Uani 1 1 d . . .
O17 O 0.0258(5) 0.2500 0.4558(10) 0.024(3) Uani 1 2 d S . .
O12 O -0.0237(4) 0.1319(5) 0.4212(7) 0.029(2) Uani 1 1 d . . .
O16 O 0.0414(4) 0.0844(5) 0.5508(7) 0.024(2) Uani 1 1 d . . .
O9 O 0.0908(4) 0.1880(4) 0.5836(6) 0.0206(18) Uani 1 1 d U . .
O15 O 0.1495(4) 0.1106(5) 0.7053(7) 0.028(2) Uani 1 1 d . . .
O11 O 0.0957(5) -0.0015(5) 0.6584(8) 0.034(3) Uani 1 1 d . . .
O23 O 0.2207(4) -0.0009(5) 0.4704(8) 0.032(2) Uani 1 1 d . . .
O3 O 0.0282(7) 0.2500 0.8775(11) 0.036(4) Uani 1 2 d S . .
O35 O 0.3526(6) 0.2500 0.3936(13) 0.040(4) Uani 1 2 d S . .
O36 O 0.2524(8) 0.2500 0.1352(6) 0.044(4) Uani 1 2 d SD . .
O1 O 0.0180(6) 0.1152(6) 0.8992(7) 0.046(3) Uani 1 1 d D . .
O37A O 0.368(2) 0.117(3) 0.373(7) 0.063(5) Uani 0.50 1 d PDU A 2
O1S O 0.7982(7) 0.2500 0.6225(16) 0.051(5) Uani 1 2 d S . .
O2S O 0.1611(5) 0.8893(6) 0.6231(9) 0.047(3) Uani 1 1 d . . .
P1 P 0.20966(16) 0.2500 0.4702(3) 0.0135(8) Uani 1 2 d SU . .
P2 P 0.09623(17) 0.2500 0.6399(3) 0.0140(8) Uani 1 2 d SU . .
W7 W 0.13264(2) 0.16077(3) 0.32470(4) 0.02031(12) Uani 1 1 d . A .
W4 W 0.02443(2) 0.16073(3) 0.48622(4) 0.01991(12) Uani 1 1 d . A .
W6 W 0.20680(2) 0.08065(3) 0.46857(4) 0.02468(13) Uani 1 1 d . A .
W3 W 0.09778(2) 0.07906(3) 0.62960(4) 0.02236(13) Uani 1 1 d . A .
W5 W 0.17624(3) 0.16833(3) 0.79095(4) 0.02817(14) Uani 1 1 d . A .
W1 W 0.03683(3) 0.16739(3) 0.81653(4) 0.03232(15) Uani 1 1 d D A .
W8 W 0.28432(2) 0.16871(3) 0.62850(5) 0.03093(15) Uani 1 1 d . A .
W2 W -0.03659(3) 0.2500 0.67247(6) 0.02853(19) Uani 1 2 d SD . .
W9 W 0.24759(4) 0.2500 0.24895(7) 0.0313(2) Uani 1 2 d SD . .
W10 W 0.31902(3) 0.16998(4) 0.39341(7) 0.0301(2) Uani 0.50 1 d PDU A 2

loop_
_atom_site_aniso_label
_atom_site_aniso_U_11
_atom_site_aniso_U_22
_atom_site_aniso_U_33
_atom_site_aniso_U_23
_atom_site_aniso_U_13
_atom_site_aniso_U_12
C4 0.22(3) 0.075(16) 0.052(14) 0.001(12) -0.029(18) 0.017(16)
C6 0.044(13) 0.063(14) 0.046(13) 0.000 -0.016(11) 0.000
C7 0.035(12) 0.046(12) 0.067(15) 0.000 -0.004(11) 0.000
C8 0.053(11) 0.052(10) 0.059(11) -0.011(9) -0.001(9) 0.012(9)
C9 0.062(11) 0.018(7) 0.069(12) -0.004(8) 0.007(10) 0.012(7)
C1A 0.051(11) 0.045(12) 0.094(13) -0.010(11) 0.024(11) 0.004(8)
C2A 0.062(13) 0.052(13) 0.099(15) -0.008(12) 0.019(13) 0.006(10)
C3A 0.09(2) 0.054(19) 0.11(2) -0.008(19) 0.00(2) 0.004(18)
Ge1 0.0184(4) 0.0216(4) 0.0504(6) -0.0030(4) 0.0101(4) 0.0050(3)
N1 0.20(3) 0.059(16) 0.040(13) 0.000 -0.037(17) 0.000
N3 0.038(10) 0.047(10) 0.054(12) 0.000 -0.015(9) 0.000
N4 0.046(8) 0.028(6) 0.051(8) 0.001(6) 0.003(7) 0.003(6)
O30 0.015(5) 0.020(5) 0.030(6) 0.000 0.009(5) 0.000
O34 0.033(6) 0.022(5) 0.060(8) -0.013(5) 0.017(6) 0.000(4)
O31 0.026(5) 0.016(4) 0.041(6) 0.000(4) 0.011(5) 0.006(4)
O32 0.026(5) 0.022(5) 0.035(6) -0.002(4) 0.012(4) -0.005(4)
O29 0.026(7) 0.018(6) 0.016(6) 0.000 -0.003(5) 0.000
O24 0.041(6) 0.031(5) 0.023(5) -0.006(4) -0.001(5) -0.007(5)
O19 0.025(5) 0.018(4) 0.025(5) -0.004(4) 0.002(4) -0.002(4)
O18 0.028(5) 0.013(4) 0.036(6) -0.002(4) 0.005(4) -0.001(4)
O20 0.042(6) 0.020(5) 0.031(6) -0.004(4) -0.018(5) 0.001(4)
O22 0.016(5) 0.016(5) 0.035(6) 0.000 -0.014(5) 0.000
O27 0.031(6) 0.019(5) 0.031(6) 0.003(4) 0.000(4) 0.006(4)
O25 0.031(8) 0.031(8) 0.049(11) 0.000 -0.014(8) 0.000
O26 0.032(6) 0.035(6) 0.055(8) 0.003(6) -0.016(6) 0.013(5)
O33 0.018(5) 0.031(6) 0.067(9) 0.000(6) -0.007(5) 0.005(4)
O28 0.029(5) 0.014(4) 0.028(5) -0.008(4) -0.001(4) -0.002(4)
O21 0.021(4) 0.017(4) 0.017(4) -0.008(3) -0.001(3) 0.001(3)
O13 0.047(10) 0.029(8) 0.021(7) 0.000 -0.022(7) 0.000
O14 0.060(8) 0.033(6) 0.036(7) 0.014(5) -0.024(6) 0.004(6)
O8 0.048(7) 0.024(5) 0.021(5) 0.006(4) 0.004(5) -0.002(5)
O6 0.038(6) 0.019(5) 0.028(5) -0.001(4) 0.008(5) -0.005(4)
O10 0.030(6) 0.021(5) 0.012(5) 0.000 -0.006(5) 0.000
O5 0.021(5) 0.013(5) 0.015(5) 0.000 0.000(4) 0.000
O4 0.032(6) 0.031(5) 0.024(5) 0.006(4) 0.008(4) -0.006(4)
O2 0.030(9) 0.050(10) 0.041(10) 0.000 0.020(7) 0.000
O7 0.025(5) 0.029(5) 0.021(5) 0.009(4) 0.007(4) -0.002(4)
O17 0.011(6) 0.026(7) 0.033(8) 0.000 -0.006(5) 0.000
O12 0.022(5) 0.038(6) 0.028(5) -0.003(5) -0.006(4) -0.007(4)
O16 0.024(5) 0.026(5) 0.021(5) 0.001(4) -0.008(4) -0.009(4)
O9 0.022(4) 0.018(4) 0.022(4) -0.003(3) -0.004(4) -0.002(3)
O15 0.034(6) 0.017(4) 0.033(6) 0.004(4) -0.005(5) -0.001(4)
O11 0.048(7) 0.019(5) 0.036(6) 0.006(4) 0.008(5) -0.005(5)
O23 0.041(6) 0.015(4) 0.040(6) 0.001(4) 0.004(5) 0.007(4)
O3 0.054(11) 0.031(8) 0.023(8) 0.000 0.007(7) 0.000
O35 0.022(8) 0.033(8) 0.064(12) 0.000 0.008(8) 0.000
O36 0.054(12) 0.049(11) 0.029(9) 0.000 0.013(8) 0.000
O1 0.071(9) 0.042(7) 0.026(6) 0.006(5) 0.015(6) -0.005(7)
O37A 0.051(11) 0.045(12) 0.094(13) -0.010(11) 0.024(11) 0.004(8)
O1S 0.026(9) 0.047(11) 0.080(15) 0.000 -0.001(9) 0.000
O2S 0.055(8) 0.031(6) 0.055(8) 0.000(6) -0.021(7) 0.006(6)
P1 0.0116(18) 0.0104(17) 0.019(2) 0.000 0.0017(16) 0.000
P2 0.017(2) 0.0110(18) 0.014(2) 0.000 -0.0015(16) 0.000
W7 0.0235(3) 0.0169(2) 0.0206(3) -0.00307(19) 0.0028(2) -0.00151(19)
W4 0.0171(2) 0.0209(3) 0.0218(3) -0.0014(2) -0.0013(2) -0.00407(19)
W6 0.0313(3) 0.0122(2) 0.0306(3) 0.0001(2) 0.0026(2) 0.0044(2)
W3 0.0295(3) 0.0139(2) 0.0237(3) 0.00240(19) -0.0013(2) -0.0029(2)
W5 0.0397(3) 0.0198(3) 0.0250(3) 0.0030(2) -0.0121(2) 0.0023(2)
W1 0.0449(4) 0.0295(3) 0.0226(3) 0.0036(2) 0.0065(3) -0.0026(3)
W8 0.0264(3) 0.0224(3) 0.0440(4) 0.0006(3) -0.0118(3) 0.0057(2)
W2 0.0240(4) 0.0327(4) 0.0288(4) 0.000 0.0090(3) 0.000
W9 0.0307(4) 0.0264(4) 0.0368(5) 0.000 0.0170(4) 0.000
W10 0.0184(4) 0.0216(4) 0.0504(6) -0.0030(4) 0.0101(4) 0.0050(3)

loop_
_atom_type_symbol
_atom_type_description
_atom_type_scat_dispersion_real
_atom_type_scat_dispersion_imag
_atom_type_scat_source
C C 0.0033 0.0016 'International Tables Vol C Tables 4.2.6.8 and 6.1.1.4'
H H 0.0000 0.0000 'International Tables Vol C Tables 4.2.6.8 and 6.1.1.4'
N N 0.0061 0.0033 'International Tables Vol C Tables 4.2.6.8 and 6.1.1.4'
O O 0.0106 0.0060 'International Tables Vol C Tables 4.2.6.8 and 6.1.1.4'
P P 0.1023 0.0942 'International Tables Vol C Tables 4.2.6.8 and 6.1.1.4'
Ge Ge 0.1547 1.8001 'International Tables Vol C Tables 4.2.6.8 and 6.1.1.4'
W W -0.8490 6.8722 'International Tables Vol C Tables 4.2.6.8 and 6.1.1.4'

loop_
_geom_angle_atom_site_label_1
_geom_angle_atom_site_label_2
_geom_angle_atom_site_label_3
_geom_angle
_geom_angle_site_symmetry_1
_geom_angle_site_symmetry_3
C2A C1A Ge1 116(8) . .
C2A C1A H1AA 108.6 . .
Ge1 C1A H1AA 108.5 . .
C2A C1A H1AB 108.0 . .
Ge1 C1A H1AB 108.0 . .
H1AA C1A H1AB 107.5 . .
C3A C2A C1A 130(8) . .
C3A C2A H2AA 115.0 . .
C1A C2A H2AA 115.2 . .
C2A C3A H3A1 120.0 . .
C2A C3A H3A2 120.0 . .
H3A1 C3A H3A2 120.0 . .
O34 Ge1 O35 89.9(7) . .
O34 Ge1 O33 157.3(5) . .
O35 Ge1 O33 88.8(7) . .
O34 Ge1 C1A 99(5) . .
O35 Ge1 C1A 103(4) . .
O33 Ge1 C1A 103(5) . .
O34 Ge1 O31 87.3(5) . .
O35 Ge1 O31 156.7(5) . .
O33 Ge1 O31 84.9(5) . .
C1A Ge1 O31 100(4) . .
O34 Ge1 O30 73.2(5) . .
O35 Ge1 O30 74.1(5) . .
O33 Ge1 O30 84.6(5) . .
C1A Ge1 O30 172(5) . .
O31 Ge1 O30 82.9(4) . .
C4 N1 C4 102(4) 7_565 .
C7 N3 C6 113(2) . .
C8 N4 C9 112.1(16) . .
P1 O30 W9 126.3(8) . .
P1 O30 Ge1 125.3(5) . .
W9 O30 Ge1 90.1(4) . .
P1 O30 W10 125.3(5) . 7_565
W9 O30 W10 90.1(4) . 7_565
Ge1 O30 W10 88.1(4) . 7_565
P1 O30 Ge1 125.3(5) . 7_565
W9 O30 Ge1 90.1(4) . 7_565
Ge1 O30 Ge1 88.1(4) . 7_565
W10 O30 Ge1 0.00(6) 7_565 7_565
Ge1 O34 W9 122.8(6) . .
W6 O31 Ge1 150.6(6) . .
W7 O32 W9 150.5(6) . .
W7 O29 W7 151.1(8) . 7_565
W4 O19 W7 162.9(6) . .
W3 O18 W6 161.0(6) . .
W5 O20 W8 162.4(6) . .
P1 O22 W8 127.9(5) . 7_565
P1 O22 W8 127.9(5) . .
W8 O22 W8 90.1(4) 7_565 .
W6 O27 W8 146.9(6) . .
W8 O25 W8 121.4(8) 7_565 .
W8 O33 Ge1 153.0(6) . .
W7 O28 W6 122.2(5) . .
P1 O21 W6 126.3(5) . .
P1 O21 W7 127.5(6) . .
W6 O21 W7 91.6(3) . .
W5 O13 W5 121.9(7) . 7_565
W1 O8 W5 150.8(6) . .
W1 O6 W3 150.0(6) . .
P2 O10 W5 128.5(4) . 7_565
P2 O10 W5 128.5(4) . .
W5 O10 W5 90.5(4) 7_565 .
P2 O5 W2 126.2(7) . .
P2 O5 W1 123.9(4) . .
W2 O5 W1 90.6(4) . .
P2 O5 W1 123.9(4) . 7_565
W2 O5 W1 90.6(4) . 7_565
W1 O5 W1 91.1(4) . 7_565
W2 O4 W1 122.0(5) . .
W2 O7 W4 150.5(6) . .
W4 O17 W4 151.9(9) 7_565 .
W4 O16 W3 123.4(5) . .
P2 O9 W4 127.6(6) . .
P2 O9 W3 128.4(6) . .
W4 O9 W3 90.8(3) . .
W5 O15 W3 153.6(6) . .
W1 O3 W1 121.8(8) 7_565 .
Ge1 O35 W10 123.5(9) . 7_565
Ge1 O35 Ge1 123.5(9) . 7_565
W10 O35 Ge1 0.00(9) 7_565 7_565
O22 P1 O21 111.8(5) . 7_565
O22 P1 O21 111.8(5) . .
O21 P1 O21 112.1(7) 7_565 .
O22 P1 O30 106.8(8) . .
O21 P1 O30 107.0(5) 7_565 .
O21 P1 O30 107.0(5) . .
O10 P2 O9 112.0(5) . 7_565
O10 P2 O9 112.0(5) . .
O9 P2 O9 112.1(8) 7_565 .
O10 P2 O5 107.0(7) . .
O9 P2 O5 106.7(5) 7_565 .
O9 P2 O5 106.7(5) . .
O24 W7 O29 102.1(5) . .
O24 W7 O19 98.2(5) . .
O29 W7 O19 88.1(5) . .
O24 W7 O28 99.8(5) . .
O29 W7 O28 158.0(5) . .
O19 W7 O28 90.6(4) . .
O24 W7 O32 97.7(5) . .
O29 W7 O32 86.2(5) . .
O19 W7 O32 163.9(4) . .
O28 W7 O32 89.0(4) . .
O24 W7 O21 172.9(4) . .
O29 W7 O21 85.0(5) . .
O19 W7 O21 82.4(4) . .
O28 W7 O21 73.1(4) . .
O32 W7 O21 82.1(4) . .
O12 W4 O19 99.4(5) . .
O12 W4 O17 102.2(6) . .
O19 W4 O17 88.7(5) . .
O12 W4 O16 100.4(5) . .
O19 W4 O16 90.9(4) . .
O17 W4 O16 157.1(5) . .
O12 W4 O7 96.9(5) . .
O19 W4 O7 163.6(4) . .
O17 W4 O7 85.9(5) . .
O16 W4 O7 88.2(4) . .
O12 W4 O9 173.1(4) . .
O19 W4 O9 81.4(4) . .
O17 W4 O9 84.6(5) . .
O16 W4 O9 72.7(4) . .
O7 W4 O9 82.6(4) . .
O23 W6 O31 99.9(5) . .
O23 W6 O27 102.5(5) . .
O31 W6 O27 89.5(5) . .
O23 W6 O28 99.3(5) . .
O31 W6 O28 90.9(5) . .
O27 W6 O28 157.9(4) . .
O23 W6 O18 96.3(5) . .
O31 W6 O18 163.8(4) . .
O27 W6 O18 86.5(5) . .
O28 W6 O18 87.1(4) . .
O23 W6 O21 171.8(5) . .
O31 W6 O21 83.2(4) . .
O27 W6 O21 85.1(4) . .
O28 W6 O21 73.0(3) . .
O18 W6 O21 80.8(4) . .
O11 W3 O18 99.4(5) . .
O11 W3 O15 101.7(5) . .
O18 W3 O15 90.2(5) . .
O11 W3 O16 100.9(5) . .
O18 W3 O16 92.3(5) . .
O15 W3 O16 156.5(4) . .
O11 W3 O6 96.8(5) . .
O18 W3 O6 163.7(4) . .
O15 W3 O6 84.9(5) . .
O16 W3 O6 86.2(5) . .
O11 W3 O9 173.2(5) . .
O18 W3 O9 82.9(4) . .
O15 W3 O9 84.6(4) . .
O16 W3 O9 72.6(4) . .
O6 W3 O9 81.1(4) . .
O14 W5 O20 99.2(6) . .
O14 W5 O15 101.5(5) . .
O20 W5 O15 89.8(5) . .
O14 W5 O13 100.6(6) . .
O20 W5 O13 90.8(6) . .
O15 W5 O13 157.5(5) . .
O14 W5 O8 97.3(6) . .
O20 W5 O8 163.5(4) . .
O15 W5 O8 85.4(5) . .
O13 W5 O8 87.8(6) . .
O14 W5 O10 174.0(5) . .
O20 W5 O10 82.8(5) . .
O15 W5 O10 84.2(4) . .
O13 W5 O10 73.6(4) . .
O8 W5 O10 81.0(5) . .
O1 W1 O6 102.5(5) . .
O1 W1 O8 102.9(6) . .
O6 W1 O8 87.3(5) . .
O1 W1 O4 99.9(6) . .
O6 W1 O4 87.9(5) . .
O8 W1 O4 157.3(4) . .
O1 W1 O3 99.8(6) . .
O6 W1 O3 157.6(5) . .
O8 W1 O3 89.3(6) . .
O4 W1 O3 86.7(6) . .
O1 W1 O5 170.3(6) . .
O6 W1 O5 84.1(4) . .
O8 W1 O5 84.4(4) . .
O4 W1 O5 73.0(4) . .
O3 W1 O5 73.5(5) . .
O26 W8 O33 98.7(6) . .
O26 W8 O27 101.2(5) . .
O33 W8 O27 87.8(5) . .
O26 W8 O25 100.6(6) . .
O33 W8 O25 92.5(7) . .
O27 W8 O25 157.9(5) . .
O26 W8 O20 98.0(6) . .
O33 W8 O20 163.0(5) . .
O27 W8 O20 85.8(4) . .
O25 W8 O20 87.6(6) . .
O26 W8 O22 174.8(5) . .
O33 W8 O22 82.1(5) . .
O27 W8 O22 83.9(4) . .
O25 W8 O22 74.3(5) . .
O20 W8 O22 81.6(5) . .
O2 W2 O4 100.9(5) . 7_565
O2 W2 O4 100.9(5) . .
O4 W2 O4 90.1(7) 7_565 .
O2 W2 O7 101.0(5) . 7_565
O4 W2 O7 87.9(4) 7_565 7_565
O4 W2 O7 158.0(4) . 7_565
O2 W2 O7 101.0(5) . .
O4 W2 O7 158.0(4) 7_565 .
O4 W2 O7 87.9(4) . .
O7 W2 O7 85.7(6) 7_565 .
O2 W2 O5 173.0(7) . .
O4 W2 O5 74.3(4) 7_565 .
O4 W2 O5 74.3(4) . .
O7 W2 O5 84.1(4) 7_565 .
O7 W2 O5 84.1(4) . .
O36 W9 O34 100.1(6) . .
O36 W9 O34 100.1(6) . 7_565
O34 W9 O34 88.0(7) . 7_565
O36 W9 O32 101.6(6) . .
O34 W9 O32 89.5(5) . .
O34 W9 O32 158.2(5) 7_565 .
O36 W9 O32 101.6(6) . 7_565
O34 W9 O32 158.2(5) . 7_565
O34 W9 O32 89.5(5) 7_565 7_565
O32 W9 O32 84.8(6) . 7_565
O36 W9 O30 171.2(7) . .
O34 W9 O30 73.7(4) . .
O34 W9 O30 73.7(4) 7_565 .
O32 W9 O30 84.8(4) . .
O32 W9 O30 84.8(4) 7_565 .

loop_
_geom_bond_atom_site_label_1
_geom_bond_atom_site_label_2
_geom_bond_distance
_geom_bond_site_symmetry_2
C4 N1 1.52(4) .
C6 N3 1.53(4) .
C7 N3 1.51(4) .
C8 N4 1.47(3) .
C9 N4 1.49(2) .
C1A C2A 1.60(15) .
C1A Ge1 1.92(5) .
C1A H1AA 0.9900 .
C1A H1AB 0.9900 .
C2A C3A 1.34(7) .
C2A H2AA 0.9500 .
C3A H3A1 0.9500 .
C3A H3A2 0.9500 .
Ge1 O34 1.859(14) .
Ge1 O35 1.870(8) .
Ge1 O33 1.891(14) .
Ge1 O31 1.922(10) .
Ge1 O30 2.368(9) .
N1 C4 1.52(4) 7_565
O30 P1 1.566(13) .
O30 W9 2.313(15) .
O30 W10 2.368(9) 7_565
O30 Ge1 2.368(9) 7_565
O34 W9 1.915(12) .
O31 W6 1.863(10) .
O32 W7 1.920(10) .
O32 W9 1.927(10) .
O29 W7 1.896(4) .
O29 W7 1.896(4) 7_565
O24 W7 1.715(10) .
O19 W4 1.883(10) .
O19 W7 1.905(10) .
O18 W3 1.866(10) .
O18 W6 1.944(10) .
O20 W5 1.860(13) .
O20 W8 1.939(12) .
O22 P1 1.525(14) .
O22 W8 2.364(9) 7_565
O22 W8 2.364(9) .
O27 W6 1.891(11) .
O27 W8 1.906(11) .
O25 W8 1.919(8) 7_565
O25 W8 1.919(8) .
O26 W8 1.711(11) .
O33 W8 1.868(14) .
O28 W7 1.909(10) .
O28 W6 1.918(10) .
O21 P1 1.552(9) .
O21 W6 2.335(9) .
O21 W7 2.337(9) .
O13 W5 1.922(7) .
O13 W5 1.922(7) 7_565
O14 W5 1.717(11) .
O8 W1 1.888(12) .
O8 W5 1.928(12) .
O6 W1 1.883(10) .
O6 W3 1.963(10) .
O10 P2 1.527(14) .
O10 W5 2.368(9) 7_565
O10 W5 2.368(9) .
O5 P2 1.587(13) .
O5 W2 2.355(13) .
O5 W1 2.381(9) .
O5 W1 2.381(9) 7_565
O4 W2 1.905(10) .
O4 W1 1.943(11) .
O2 W2 1.717(8) .
O7 W2 1.906(11) .
O7 W4 1.938(10) .
O17 W4 1.894(4) 7_565
O17 W4 1.894(4) .
O12 W4 1.707(10) .
O16 W4 1.900(10) .
O16 W3 1.904(9) .
O9 P2 1.539(9) .
O9 W4 2.350(9) .
O9 W3 2.353(9) .
O15 W5 1.889(10) .
O15 W3 1.892(11) .
O11 W3 1.714(10) .
O23 W6 1.718(10) .
O3 W1 1.946(8) 7_565
O3 W1 1.946(8) .
O35 W10 1.870(8) 7_565
O35 Ge1 1.870(8) 7_565
O36 W9 1.717(8) .
O1 W1 1.717(8) .
P1 O21 1.552(9) 7_565
P2 O9 1.539(9) 7_565
W2 O4 1.905(11) 7_565
W2 O7 1.906(11) 7_565
W9 O34 1.915(12) 7_565
W9 O32 1.927(10) 7_565
